data_4125614
loop_
_publ_author_name
'Bartlett, Samuel L.'
'Keiter, Kimberly M.'
'Johnson, Jeffrey S.'

_publ_section_title
;
 Synthesis of Complex Tertiary Glycolates by Enantioconvergent Arylation
 of Stereochemically Labile \a-Keto Esters.
;
_journal_name_full 'Journal of the American Chemical Society'
_journal_paper_doi 10.1021/jacs.7b00943
_journal_year 2017
_chemical_absolute_configuration ad
_chemical_formula_moiety 'C22 H21 Br O3'
_chemical_formula_sum 'C22 H21 Br O3'
_chemical_formula_weight 413.30
_space_group_crystal_system monoclinic
_space_group_IT_number 4
_space_group_name_Hall 'P 2yb'
_space_group_name_H-M_alt 'P 1 21 1'
_symmetry_space_group_name_Hall 'P 2yb'
_symmetry_space_group_name_H-M 'P 1 21 1'
_atom_sites_solution_hydrogens mixed
_atom_sites_solution_primary iterative
_audit_creation_date 2016-04-22
_audit_creation_method
;
Olex2 1.2
(compiled 2016.02.19 svn.r3266 for OlexSys, GUI svn.r5155)
;
_cell_angle_alpha 90
_cell_angle_beta 94.7261(17)
_cell_angle_gamma 90
_cell_formula_units_Z 2
_cell_length_a 7.8041(3)
_cell_length_b 5.9064(2)
_cell_length_c 19.9549(8)
_cell_measurement_reflns_used 9735
_cell_measurement_temperature 100
_cell_measurement_theta_max 66.50
_cell_measurement_theta_min 4.45
_cell_volume 916.68(6)
_computing_molecular_graphics 'Olex2 (Dolomanov et al., 2009)'
_computing_publication_material 'Olex2 (Dolomanov et al., 2009)'
_computing_structure_refinement 'XL (Sheldrick, 2008)'
_computing_structure_solution 'olex2.solve (Bourhis et al., 2015)'
_diffrn_ambient_temperature 100
_diffrn_measured_fraction_theta_full 0.994
_diffrn_measured_fraction_theta_max 0.994
_diffrn_measurement_device_type 'Bruker APEX-II CCD'
_diffrn_measurement_method '\f and \w scans'
_diffrn_radiation_type CuK\a
_diffrn_radiation_wavelength 1.54178
_diffrn_reflns_av_R_equivalents 0.0296
_diffrn_reflns_av_unetI/netI 0.0260
_diffrn_reflns_Laue_measured_fraction_full 0.994
_diffrn_reflns_Laue_measured_fraction_max 0.994
_diffrn_reflns_limit_h_max 9
_diffrn_reflns_limit_h_min -9
_diffrn_reflns_limit_k_max 6
_diffrn_reflns_limit_k_min -6
_diffrn_reflns_limit_l_max 23
_diffrn_reflns_limit_l_min -23
_diffrn_reflns_number 14210
_diffrn_reflns_point_group_measured_fraction_full 0.996
_diffrn_reflns_point_group_measured_fraction_max 0.996
_diffrn_reflns_theta_full 66.561
_diffrn_reflns_theta_max 66.561
_diffrn_reflns_theta_min 2.222
_diffrn_standards_number 0
_exptl_absorpt_coefficient_mu 3.208
_exptl_absorpt_correction_T_max 0.9431
_exptl_absorpt_correction_T_min 0.5141
_exptl_absorpt_correction_type numerical
_exptl_absorpt_process_details
;
SADABS-2014/5 (Bruker,2014/5) was used for absorption correction.
wR2(int) was 0.0748 before and 0.0541 after correction.
The Ratio of minimum to maximum transmission is 0.5451.
The \l/2 correction factor is 0.00150.
;
_exptl_crystal_colour 'clear colourless'
_exptl_crystal_colour_lustre clear
_exptl_crystal_colour_primary colourless
_exptl_crystal_density_diffrn 1.497
_exptl_crystal_description needle
_exptl_crystal_F_000 424
_exptl_crystal_size_max 0.515
_exptl_crystal_size_mid 0.086
_exptl_crystal_size_min 0.042
_refine_diff_density_max 0.317
_refine_diff_density_min -0.195
_refine_diff_density_rms 0.044
_refine_ls_abs_structure_details
;
 Refined as an inversion twin.
;
_refine_ls_abs_structure_Flack 0.020(18)
_refine_ls_extinction_method none
_refine_ls_goodness_of_fit_ref 1.060
_refine_ls_hydrogen_treatment mixed
_refine_ls_matrix_type full
_refine_ls_number_parameters 242
_refine_ls_number_reflns 3138
_refine_ls_number_restraints 1
_refine_ls_restrained_S_all 1.060
_refine_ls_R_factor_all 0.0233
_refine_ls_R_factor_gt 0.0223
_refine_ls_shift/su_max 0.000
_refine_ls_shift/su_mean 0.000
_refine_ls_structure_factor_coef Fsqd
_refine_ls_weighting_details 'w=1/[\s^2^(Fo^2^)+(0.0317P)^2^+0.0942P] where P=(Fo^2^+2Fc^2^)/3'
_refine_ls_weighting_scheme calc
_refine_ls_wR_factor_gt 0.0537
_refine_ls_wR_factor_ref 0.0541
_reflns_Friedel_coverage 0.808
_reflns_Friedel_fraction_full 0.997
_reflns_Friedel_fraction_max 0.997
_reflns_number_gt 3042
_reflns_number_total 3138
_reflns_threshold_expression 'I > 2\s(I)'
_cod_data_source_file ja7b00943_si_001.cif
_cod_data_source_block x1604006
_cod_database_code 4125614
_shelx_space_group_comment
;
The symmetry employed for this shelxl refinement is uniquely defined
by the following loop, which should always be used as a source of
symmetry information in preference to the above space-group names.
They are only intended as comments.
;
_shelx_estimated_absorpt_t_max 0.877
_shelx_estimated_absorpt_t_min 0.289
_olex2_refinement_description
;
1. Twinned data refinement
 Scales: 0.980(18) 0.020(18)
2. Fixed Uiso
 At 1.2 times of:
  All C(H) groups, All C(H,H) groups
 At 1.5 times of:
  All C(H,H,H) groups
3.a Ternary CH refined with riding coordinates:
 C8(H8)
3.b Secondary CH2 refined with riding coordinates:
 C15(H15A,H15B)
3.c Aromatic/amide H refined with riding coordinates:
 C3(H3), C4(H4), C6(H6), C7(H7), C18(H18), C19(H19), C21(H21), C22(H22),
 C23(H23), C24(H24), C26(H26)
3.d Idealised Me refined as rotating group:
 C9(H9A,H9B,H9C), C16(H16A,H16B,H16C)
;
_shelx_shelxl_version_number 2014/7
_olex2_date_sample_data_collection 2016-04-20
_olex2_date_sample_submission 2016-04-20
_olex2_submission_original_sample_id 'SLB 8060 2'
_olex2_submission_special_instructions 'No special instructions were received'

loop_
_space_group_symop_operation_xyz
'x, y, z'
'-x, y+1/2, -z'

loop_
_atom_site_label
_atom_site_type_symbol
_atom_site_fract_x
_atom_site_fract_y
_atom_site_fract_z
_atom_site_U_iso_or_equiv
_atom_site_adp_type
_atom_site_occupancy
_atom_site_site_symmetry_order
_atom_site_calc_flag
_atom_site_refinement_flags_posn
Br1 Br 0.77647(4) 0.70779(7) 0.54785(2) 0.02847(11) Uani 1 1 d .
C2 C 0.7964(4) 0.5645(6) 0.46329(14) 0.0211(6) Uani 1 1 d .
C3 C 0.7161(4) 0.3594(6) 0.44963(14) 0.0222(7) Uani 1 1 d .
H3 H 0.6536 0.2869 0.4824 0.027 Uiso 1 1 calc R
C4 C 0.7285(4) 0.2609(5) 0.38683(14) 0.0209(7) Uani 1 1 d .
H4 H 0.6739 0.1197 0.3770 0.025 Uiso 1 1 calc R
C5 C 0.8193(4) 0.3649(5) 0.33822(14) 0.0178(6) Uani 1 1 d .
C6 C 0.9023(4) 0.5704(5) 0.35474(15) 0.0200(6) Uani 1 1 d .
H6 H 0.9678 0.6420 0.3227 0.024 Uiso 1 1 calc R
C7 C 0.8905(4) 0.6705(6) 0.41667(14) 0.0212(7) Uani 1 1 d .
H7 H 0.9464 0.8105 0.4271 0.025 Uiso 1 1 calc R
C8 C 0.8259(4) 0.2555(5) 0.26947(13) 0.0181(7) Uani 1 1 d .
H8 H 0.7615 0.1094 0.2702 0.022 Uiso 1 1 calc R
C9 C 1.0106(3) 0.1992(8) 0.25385(13) 0.0246(6) Uani 1 1 d .
H9A H 1.0087 0.1241 0.2100 0.037 Uiso 1 1 calc GR
H9B H 1.0633 0.0983 0.2887 0.037 Uiso 1 1 calc GR
H9C H 1.0778 0.3392 0.2529 0.037 Uiso 1 1 calc GR
C10 C 0.7336(3) 0.4056(5) 0.21292(14) 0.0161(6) Uani 1 1 d .
O11 O 0.8334(3) 0.6049(4) 0.20846(10) 0.0178(4) Uani 1 1 d .
H11 H 0.781(4) 0.699(10) 0.1959(18) 0.027(10) Uiso 1 1 d .
C12 C 0.5532(4) 0.4556(5) 0.23603(13) 0.0170(6) Uani 1 1 d .
O13 O 0.4512(3) 0.3105(4) 0.24660(10) 0.0200(4) Uani 1 1 d .
O14 O 0.5274(2) 0.6768(4) 0.24353(9) 0.0213(5) Uani 1 1 d .
C15 C 0.3674(4) 0.7428(6) 0.27168(15) 0.0238(7) Uani 1 1 d .
H15A H 0.2706 0.6545 0.2497 0.029 Uiso 1 1 calc R
H15B H 0.3445 0.9053 0.2626 0.029 Uiso 1 1 calc R
C16 C 0.3791(4) 0.7016(10) 0.34633(14) 0.0303(6) Uani 1 1 d .
H16A H 0.3852 0.5384 0.3551 0.045 Uiso 1 1 calc GR
H16B H 0.2772 0.7643 0.3652 0.045 Uiso 1 1 calc GR
H16C H 0.4825 0.7751 0.3674 0.045 Uiso 1 1 calc GR
C17 C 0.7156(4) 0.2808(5) 0.14560(14) 0.0154(6) Uani 1 1 d .
C18 C 0.6280(4) 0.0702(5) 0.13880(15) 0.0176(6) Uani 1 1 d .
H18 H 0.5758 0.0093 0.1762 0.021 Uiso 1 1 calc R
C19 C 0.6173(4) -0.0464(5) 0.07935(15) 0.0189(6) Uani 1 1 d .
H19 H 0.5589 -0.1876 0.0762 0.023 Uiso 1 1 calc R
C20 C 0.6927(4) 0.0409(5) 0.02209(14) 0.0167(6) Uani 1 1 d .
C21 C 0.6854(4) -0.0764(6) -0.04006(15) 0.0204(6) Uani 1 1 d .
H21 H 0.6299 -0.2194 -0.0444 0.025 Uiso 1 1 calc R
C22 C 0.7586(4) 0.0164(6) -0.09401(15) 0.0222(7) Uani 1 1 d .
H22 H 0.7538 -0.0634 -0.1354 0.027 Uiso 1 1 calc R
C23 C 0.8405(3) 0.2289(7) -0.08846(13) 0.0222(6) Uani 1 1 d .
H23 H 0.8896 0.2916 -0.1263 0.027 Uiso 1 1 calc R
C24 C 0.8501(4) 0.3461(5) -0.02894(15) 0.0189(6) Uani 1 1 d .
H24 H 0.9062 0.4889 -0.0257 0.023 Uiso 1 1 calc R
C25 C 0.7761(3) 0.2541(5) 0.02798(14) 0.0168(7) Uani 1 1 d .
C26 C 0.7866(3) 0.3701(5) 0.09039(14) 0.0153(6) Uani 1 1 d .
H26 H 0.8437 0.5121 0.0942 0.018 Uiso 1 1 calc R

loop_
_atom_site_aniso_label
_atom_site_aniso_U_11
_atom_site_aniso_U_22
_atom_site_aniso_U_33
_atom_site_aniso_U_23
_atom_site_aniso_U_13
_atom_site_aniso_U_12
Br1 0.03338(17) 0.03168(19) 0.02025(15) -0.00823(17) 0.00158(10) 0.00007(17)
C2 0.0215(15) 0.0262(19) 0.0150(14) -0.0044(12) -0.0024(11) 0.0039(13)
C3 0.0229(15) 0.0234(19) 0.0204(15) 0.0013(12) 0.0023(12) 0.0000(13)
C4 0.0219(14) 0.019(2) 0.0211(13) 0.0003(11) -0.0019(11) -0.0016(11)
C5 0.0170(13) 0.0180(16) 0.0176(14) 0.0013(11) -0.0032(11) 0.0022(11)
C6 0.0186(14) 0.0200(18) 0.0210(14) 0.0014(12) -0.0011(11) -0.0024(12)
C7 0.0219(13) 0.019(2) 0.0219(13) 0.0009(13) -0.0043(10) -0.0026(12)
C8 0.0193(13) 0.017(2) 0.0175(13) 0.0006(11) -0.0011(10) 0.0000(11)
C9 0.0239(13) 0.0267(16) 0.0228(12) 0.0005(19) -0.0003(10) 0.0056(18)
C10 0.0164(14) 0.0158(17) 0.0162(14) 0.0016(11) 0.0020(11) -0.0025(11)
O11 0.0193(10) 0.0143(11) 0.0199(11) 0.0022(8) 0.0012(8) -0.0019(9)
C12 0.0217(15) 0.0179(16) 0.0111(13) 0.0005(11) -0.0006(11) 0.0032(12)
O13 0.0186(10) 0.0171(11) 0.0246(10) -0.0001(8) 0.0030(8) -0.0027(8)
O14 0.0232(9) 0.0145(14) 0.0274(10) 0.0039(9) 0.0084(7) 0.0011(9)
C15 0.0211(13) 0.018(2) 0.0334(15) 0.0016(13) 0.0097(11) 0.0043(13)
C16 0.0261(14) 0.0348(18) 0.0309(14) -0.011(2) 0.0079(11) -0.001(2)
C17 0.0124(13) 0.0164(17) 0.0169(13) 0.0006(10) -0.0012(10) 0.0022(10)
C18 0.0159(14) 0.0190(18) 0.0175(14) 0.0038(12) -0.0001(12) 0.0015(12)
C19 0.0156(14) 0.0153(16) 0.0250(16) 0.0002(12) -0.0025(12) 0.0004(11)
C20 0.0138(13) 0.0165(16) 0.0193(14) 0.0003(11) -0.0014(11) 0.0032(11)
C21 0.0191(15) 0.0171(18) 0.0243(16) -0.0031(12) -0.0029(12) 0.0021(12)
C22 0.0226(15) 0.0263(19) 0.0171(14) -0.0050(12) -0.0009(12) 0.0030(13)
C23 0.0208(12) 0.0290(19) 0.0172(12) 0.0030(16) 0.0034(10) 0.0045(16)
C24 0.0177(14) 0.0181(17) 0.0208(15) 0.0021(12) 0.0010(11) 0.0003(12)
C25 0.0143(12) 0.019(2) 0.0172(12) 0.0015(11) -0.0001(10) 0.0027(12)
C26 0.0147(13) 0.0136(15) 0.0174(14) -0.0001(11) -0.0005(11) 0.0011(11)

loop_
_atom_type_symbol
_atom_type_description
_atom_type_scat_dispersion_real
_atom_type_scat_dispersion_imag
_atom_type_scat_source
C C 0.0181 0.0091 'International Tables Vol C Tables 4.2.6.8 and 6.1.1.4'
H H 0.0000 0.0000 'International Tables Vol C Tables 4.2.6.8 and 6.1.1.4'
O O 0.0492 0.0322 'International Tables Vol C Tables 4.2.6.8 and 6.1.1.4'
Br Br -0.6763 1.2805 'International Tables Vol C Tables 4.2.6.8 and 6.1.1.4'

loop_
_geom_angle_atom_site_label_1
_geom_angle_atom_site_label_2
_geom_angle_atom_site_label_3
_geom_angle
C3 C2 Br1 119.7(2)
C3 C2 C7 121.5(3)
C7 C2 Br1 118.8(2)
C2 C3 H3 120.7
C2 C3 C4 118.7(3)
C4 C3 H3 120.7
C3 C4 H4 119.3
C5 C4 C3 121.4(3)
C5 C4 H4 119.3
C4 C5 C6 118.1(3)
C4 C5 C8 119.9(3)
C6 C5 C8 122.0(3)
C5 C6 H6 119.4
C7 C6 C5 121.2(3)
C7 C6 H6 119.4
C2 C7 H7 120.4
C6 C7 C2 119.2(3)
C6 C7 H7 120.4
C5 C8 H8 107.3
C5 C8 C9 112.2(2)
C5 C8 C10 111.2(2)
C9 C8 H8 107.3
C9 C8 C10 111.2(2)
C10 C8 H8 107.3
C8 C9 H9A 109.5
C8 C9 H9B 109.5
C8 C9 H9C 109.5
H9A C9 H9B 109.5
H9A C9 H9C 109.5
H9B C9 H9C 109.5
O11 C10 C8 107.0(2)
O11 C10 C12 112.3(2)
O11 C10 C17 110.9(2)
C12 C10 C8 105.7(2)
C17 C10 C8 111.4(2)
C17 C10 C12 109.5(2)
C10 O11 H11 111(4)
O13 C12 C10 123.3(3)
O13 C12 O14 124.9(3)
O14 C12 C10 111.7(2)
C12 O14 C15 116.5(2)
O14 C15 H15A 109.5
O14 C15 H15B 109.5
O14 C15 C16 110.6(2)
H15A C15 H15B 108.1
C16 C15 H15A 109.5
C16 C15 H15B 109.5
C15 C16 H16A 109.5
C15 C16 H16B 109.5
C15 C16 H16C 109.5
H16A C16 H16B 109.5
H16A C16 H16C 109.5
H16B C16 H16C 109.5
C18 C17 C10 121.0(3)
C26 C17 C10 120.3(3)
C26 C17 C18 118.7(3)
C17 C18 H18 119.4
C19 C18 C17 121.2(3)
C19 C18 H18 119.4
C18 C19 H19 119.5
C18 C19 C20 120.9(3)
C20 C19 H19 119.5
C21 C20 C19 122.4(3)
C21 C20 C25 119.4(3)
C25 C20 C19 118.2(3)
C20 C21 H21 120.0
C22 C21 C20 120.1(3)
C22 C21 H21 120.0
C21 C22 H22 119.7
C21 C22 C23 120.6(3)
C23 C22 H22 119.7
C22 C23 H23 119.7
C24 C23 C22 120.7(3)
C24 C23 H23 119.7
C23 C24 H24 120.0
C23 C24 C25 120.1(3)
C25 C24 H24 120.0
C20 C25 C24 119.1(3)
C20 C25 C26 119.7(3)
C26 C25 C24 121.2(3)
C17 C26 C25 121.3(3)
C17 C26 H26 119.4
C25 C26 H26 119.4

loop_
_geom_bond_atom_site_label_1
_geom_bond_atom_site_label_2
_geom_bond_distance
Br1 C2 1.905(3)
C2 C3 1.381(5)
C2 C7 1.381(4)
C3 H3 0.9500
C3 C4 1.392(4)
C4 H4 0.9500
C4 C5 1.390(4)
C5 C6 1.402(4)
C5 C8 1.521(4)
C6 H6 0.9500
C6 C7 1.380(4)
C7 H7 0.9500
C8 H8 1.0000
C8 C9 1.536(4)
C8 C10 1.564(4)
C9 H9A 0.9800
C9 H9B 0.9800
C9 H9C 0.9800
C10 O11 1.418(4)
C10 C12 1.546(4)
C10 C17 1.529(4)
O11 H11 0.72(5)
C12 O13 1.200(4)
C12 O14 1.332(4)
O14 C15 1.464(3)
C15 H15A 0.9900
C15 H15B 0.9900
C15 C16 1.505(4)
C16 H16A 0.9800
C16 H16B 0.9800
C16 H16C 0.9800
C17 C18 1.420(4)
C17 C26 1.378(4)
C18 H18 0.9500
C18 C19 1.369(4)
C19 H19 0.9500
C19 C20 1.424(4)
C20 C21 1.418(4)
C20 C25 1.418(4)
C21 H21 0.9500
C21 C22 1.373(5)
C22 H22 0.9500
C22 C23 1.409(5)
C23 H23 0.9500
C23 C24 1.371(4)
C24 H24 0.9500
C24 C25 1.424(4)
C25 C26 1.418(4)
C26 H26 0.9500

loop_
_geom_torsion_atom_site_label_1
_geom_torsion_atom_site_label_2
_geom_torsion_atom_site_label_3
_geom_torsion_atom_site_label_4
_geom_torsion
Br1 C2 C3 C4 178.3(2)
Br1 C2 C7 C6 -178.5(2)
C2 C3 C4 C5 -0.1(4)
C3 C2 C7 C6 0.9(5)
C3 C4 C5 C6 1.6(4)
C3 C4 C5 C8 -178.3(3)
C4 C5 C6 C7 -1.9(4)
C4 C5 C8 C9 -119.7(3)
C4 C5 C8 C10 115.1(3)
C5 C6 C7 C2 0.6(4)
C5 C8 C10 O11 67.4(3)
C5 C8 C10 C12 -52.4(3)
C5 C8 C10 C17 -171.3(2)
C6 C5 C8 C9 60.4(4)
C6 C5 C8 C10 -64.8(3)
C7 C2 C3 C4 -1.2(4)
C8 C5 C6 C7 178.0(3)
C8 C10 C12 O13 -59.6(3)
C8 C10 C12 O14 119.5(2)
C8 C10 C17 C18 57.8(3)
C8 C10 C17 C26 -121.3(3)
C9 C8 C10 O11 -58.3(3)
C9 C8 C10 C12 -178.1(3)
C9 C8 C10 C17 63.0(3)
C10 C12 O14 C15 -174.2(2)
C10 C17 C18 C19 -177.4(3)
C10 C17 C26 C25 178.1(2)
O11 C10 C12 O13 -175.9(3)
O11 C10 C12 O14 3.1(3)
O11 C10 C17 C18 176.8(2)
O11 C10 C17 C26 -2.3(4)
C12 C10 C17 C18 -58.7(3)
C12 C10 C17 C26 122.1(3)
C12 O14 C15 C16 76.0(4)
O13 C12 O14 C15 4.9(4)
C17 C10 C12 O13 60.5(3)
C17 C10 C12 O14 -120.5(2)
C17 C18 C19 C20 -0.6(4)
C18 C17 C26 C25 -1.1(4)
C18 C19 C20 C21 179.4(3)
C18 C19 C20 C25 -1.2(4)
C19 C20 C21 C22 179.3(3)
C19 C20 C25 C24 -179.1(3)
C19 C20 C25 C26 1.8(4)
C20 C21 C22 C23 -0.3(4)
C20 C25 C26 C17 -0.7(4)
C21 C20 C25 C24 0.3(4)
C21 C20 C25 C26 -178.8(3)
C21 C22 C23 C24 0.6(4)
C22 C23 C24 C25 -0.3(4)
C23 C24 C25 C20 -0.1(4)
C23 C24 C25 C26 179.0(3)
C24 C25 C26 C17 -179.8(3)
C25 C20 C21 C22 -0.1(4)
C26 C17 C18 C19 1.7(4)

loop_
_twin_individual_id
_twin_individual_mass_fraction_refined
1 0.980(18)
2 0.020(18)
